data_8103933
loop_
_publ_author_name
'Steins, M.'
'Doerschel, J.'
'Reiche, P.'

_publ_section_title
;
 Aluminium lanthanum strontium tantalum oxide
;
_journal_name_full
;
Zeitschrift fuer Kristallographie - New Crystal Structures
;
_journal_page_first 77
_journal_page_last 77
_journal_volume 212
_journal_year 1997
_chemical_formula_sum 'Al0.648 La0.272 O3 Sr0.728 Ta0.352'
_chemical_name_systematic '(La0.272 Sr0.728) (Al0.648 Ta0.352) O3'
_space_group_IT_number 82
_symmetry_space_group_name_Hall 'I -4'
_symmetry_space_group_name_H-M 'I -4'
_cell_angle_alpha 90
_cell_angle_beta 90
_cell_angle_gamma 90
_cell_formula_units_Z 4
_cell_length_a 5.4682
_cell_length_b 5.4682
_cell_length_c 7.729
_cell_volume 231.106
_citation_journal_id_ASTM ZKNSFT
_cod_data_source_file Steins_ZKNSFT_1997_1959.cif
_cod_data_source_block Al0.648La0.272O3Sr0.728Ta0.352
_cod_original_cell_volume 231.1065
_cod_database_code 8103933

loop_
_symmetry_equiv_pos_as_xyz
x,y,z
y,-x,-z
-x,-y,z
-y,x,-z
x+1/2,y+1/2,z+1/2
y+1/2,-x+1/2,-z+1/2
-x+1/2,-y+1/2,z+1/2
-y+1/2,x+1/2,-z+1/2

loop_
_atom_site_label
_atom_site_type_symbol
_atom_site_fract_x
_atom_site_fract_y
_atom_site_fract_z
_atom_site_occupancy
_atom_site_U_iso_or_equiv
Al1 Al+3 0 0 0 0.981 0.0
La1 La+3 0 0.5 0.25 0.33 0.0
Sr2 Sr+2 0 0.5 0.75 0.79 0.0
Ta1 Ta+4 0 0 0 0.019 0.0
Ta2 Ta+4 0 0 0.5 0.683 0.0
O1 O-2 0 0 0.2477 1 0.0
Al2 Al+3 0 0 0.5 0.317 0.0
La3 La+3 0 0.5 0.75 0.21 0.0
Sr1 Sr+2 0 0.5 0.25 0.67 0.0
O2 O-2 0.2473 0.2476 -0.0036 1 0.0
